data_4070059
loop_
_publ_author_name
'Yan, Xiaoyu'
'Yu, Bingran'
'Wang, Lan'
'Tang, Ning'
'Xi, Chanjuan'

_publ_section_title
;
 Reactivity of [(2-Phosphino)ethenyl]zirconocene Chloride toward
 CpM(CO)3Cl (M = Mo, W): Formation of
 [(3-Phosphino)propenoyl]dicarbonyl(cyclopentadienyl)metal,
 {CpM(CO)2[(CO)CR&#x2550;CRPPh2]}
;
_journal_issue 23
_journal_name_full Organometallics
_journal_page_first 6827
_journal_paper_doi 10.1021/om900595w
_journal_volume 28
_journal_year 2009
_chemical_formula_sum 'C34 H25 Mo O3 P'
_chemical_formula_weight 608.45
_chemical_name_systematic
;
 ?
;
_space_group_IT_number 61
_symmetry_cell_setting orthorhombic
_symmetry_space_group_name_Hall '-P 2ac 2ab'
_symmetry_space_group_name_H-M 'P b c a'
_atom_sites_solution_hydrogens geom
_atom_sites_solution_primary direct
_atom_sites_solution_secondary difmap
_audit_creation_method SHELXL-97
_cell_angle_alpha 90.00
_cell_angle_beta 90.00
_cell_angle_gamma 90.00
_cell_formula_units_Z 8
_cell_length_a 12.718(3)
_cell_length_b 13.779(3)
_cell_length_c 31.857(6)
_cell_measurement_reflns_used 716
_cell_measurement_temperature 293(2)
_cell_measurement_theta_max 27.40
_cell_measurement_theta_min 1.28
_cell_volume 5583(2)
_computing_cell_refinement 'Siemens SMART & SAINT'
_computing_data_collection 'Siemens SMART'
_computing_data_reduction 'Siemens XPREP'
_computing_molecular_graphics 'Bruker SHELXTL'
_computing_publication_material 'Bruker SHELXTL'
_computing_structure_refinement 'Siemens SHELXTL'
_computing_structure_solution 'Siemens SHELXTL'
_diffrn_ambient_temperature 293(2)
_diffrn_measured_fraction_theta_full 0.988
_diffrn_measured_fraction_theta_max 0.988
_diffrn_measurement_device_type 'Bruker P4'
_diffrn_measurement_method '\w scans'
_diffrn_radiation_monochromator graphite
_diffrn_radiation_source 'fine-focus sealed tube'
_diffrn_radiation_type MoK\a
_diffrn_radiation_wavelength 0.71073
_diffrn_reflns_av_R_equivalents 0.0261
_diffrn_reflns_av_sigmaI/netI 0.0406
_diffrn_reflns_limit_h_max 16
_diffrn_reflns_limit_h_min -16
_diffrn_reflns_limit_k_max 17
_diffrn_reflns_limit_k_min -17
_diffrn_reflns_limit_l_max 41
_diffrn_reflns_limit_l_min -41
_diffrn_reflns_number 11637
_diffrn_reflns_theta_full 27.40
_diffrn_reflns_theta_max 27.40
_diffrn_reflns_theta_min 1.28
_diffrn_standards_decay_% none
_diffrn_standards_interval_count none
_diffrn_standards_interval_time none
_diffrn_standards_number none
_exptl_absorpt_coefficient_mu 0.561
_exptl_absorpt_correction_T_max 0.8498
_exptl_absorpt_correction_T_min 0.7668
_exptl_absorpt_correction_type empirical
_exptl_absorpt_process_details 'SADABS (Sheldrick, 1996)'
_exptl_crystal_colour dark
_exptl_crystal_density_diffrn 1.448
_exptl_crystal_density_method 'not measured'
_exptl_crystal_description block
_exptl_crystal_F_000 2480
_exptl_crystal_size_max 0.50
_exptl_crystal_size_mid 0.40
_exptl_crystal_size_min 0.30
_refine_diff_density_max 0.353
_refine_diff_density_min -0.640
_refine_diff_density_rms 0.120
_refine_ls_extinction_method none
_refine_ls_goodness_of_fit_ref 1.148
_refine_ls_hydrogen_treatment constr
_refine_ls_matrix_type full
_refine_ls_number_parameters 352
_refine_ls_number_reflns 6273
_refine_ls_number_restraints 0
_refine_ls_restrained_S_all 1.148
_refine_ls_R_factor_gt 0.0386
_refine_ls_shift/su_max 0.001
_refine_ls_shift/su_mean 0.000
_refine_ls_structure_factor_coef Fsqd
_refine_ls_weighting_details 'calc w=1/[\s^2^(Fo^2^)+(0.0584P)^2^+0.4342P] where P=(Fo^2^+2Fc^2^)/3'
_refine_ls_weighting_scheme calc
_refine_ls_wR_factor_gt 0.1094
_refine_ls_wR_factor_ref 0.1143
_reflns_number_gt 4853
_reflns_number_total 6273
_reflns_threshold_expression >2sigma(I)
_cod_data_source_file om900595w_si_001.cif
_cod_data_source_block a
_cod_depositor_comments
;
The following automatic conversions were performed:

'_symmetry_cell_setting' value 'Orthorhombic' changed to
'orthorhombic' according to
/home/saulius/struct/CIF-dictionaries/cif_core.dic dictionary named
'cif_core.dic' version 2.4.2 from 2011-04-26.

Automatic conversion script
Id: cif_fix_values 1715 2011-07-08 13:25:40Z adriana 
;
_cod_original_cell_volume 5582.6(19)
_cod_original_sg_symbol_H-M Pbca
_cod_database_code 4070059
_refine_ls_r_factor_ref 0.0550

loop_
_symmetry_equiv_pos_as_xyz
'x, y, z'
'-x+1/2, -y, z+1/2'
'-x, y+1/2, -z+1/2'
'x+1/2, -y+1/2, -z'
'-x, -y, -z'
'x-1/2, y, -z-1/2'
'x, -y-1/2, z-1/2'
'-x-1/2, y-1/2, z'

loop_
_atom_site_label
_atom_site_type_symbol
_atom_site_fract_x
_atom_site_fract_y
_atom_site_fract_z
_atom_site_U_iso_or_equiv
_atom_site_adp_type
_atom_site_occupancy
_atom_site_symmetry_multiplicity
_atom_site_calc_flag
_atom_site_refinement_flags
Mo1 Mo 0.893838(18) 0.736324(18) 0.704324(8) 0.03573(9) Uani 1 1 d .
P2 P 0.94307(5) 0.67212(4) 0.63679(2) 0.02955(15) Uani 1 1 d .
C2 C 0.8240(2) 0.64009(17) 0.60714(9) 0.0298(5) Uani 1 1 d .
C3 C 0.8169(3) 0.7091(3) 0.76951(13) 0.0636(10) Uani 1 1 d .
H3A H 0.7620 0.7488 0.7826 0.076 Uiso 1 1 calc R
C4 C 0.9262(4) 0.7201(4) 0.77507(13) 0.0753(12) Uani 1 1 d .
H4A H 0.9605 0.7683 0.7930 0.090 Uiso 1 1 calc R
C5 C 0.7357(2) 0.67119(17) 0.62582(9) 0.0311(5) Uani 1 1 d .
C6 C 1.1086(2) 0.7356(2) 0.58298(12) 0.0477(8) Uani 1 1 d .
H6A H 1.1447 0.6790 0.5897 0.057 Uiso 1 1 calc R
C7 C 0.6281(2) 0.66229(19) 0.60763(10) 0.0357(6) Uani 1 1 d .
C8 C 1.0257(2) 0.56437(18) 0.63942(10) 0.0338(6) Uani 1 1 d .
C9 C 0.8821(3) 0.6200(2) 0.53202(11) 0.0465(7) Uani 1 1 d .
H9A H 0.9186 0.6783 0.5337 0.056 Uiso 1 1 calc R
C10 C 1.0111(2) 0.75282(17) 0.60010(9) 0.0330(6) Uani 1 1 d .
O1 O 0.6630(2) 0.7523(2) 0.68348(9) 0.0723(8) Uani 1 1 d .
C13 C 0.8268(2) 0.58680(18) 0.56650(9) 0.0338(6) Uani 1 1 d .
O2 O 1.0975(2) 0.8559(3) 0.68793(13) 0.0878(11) Uani 1 1 d .
C16 C 1.0234(3) 0.8106(3) 0.69345(13) 0.0547(9) Uani 1 1 d .
C17 C 0.7723(3) 0.4998(2) 0.56294(12) 0.0478(8) Uani 1 1 d .
H17A H 0.7339 0.4764 0.5856 0.057 Uiso 1 1 calc R
C18 C 0.6051(3) 0.6992(3) 0.56831(12) 0.0510(8) Uani 1 1 d .
H18A H 0.6577 0.7279 0.5523 0.061 Uiso 1 1 calc R
C19 C 0.5477(3) 0.6198(2) 0.63043(12) 0.0495(8) Uani 1 1 d .
H19A H 0.5616 0.5942 0.6569 0.059 Uiso 1 1 calc R
C20 C 0.7437(2) 0.7231(2) 0.66815(10) 0.0397(6) Uani 1 1 d .
C21 C 1.1904(3) 0.4933(3) 0.66075(14) 0.0618(10) Uani 1 1 d .
H21A H 1.2570 0.5003 0.6724 0.074 Uiso 1 1 calc R
C22 C 0.9590(3) 0.8384(2) 0.58948(12) 0.0477(8) Uani 1 1 d .
H22A H 0.8934 0.8516 0.6010 0.057 Uiso 1 1 calc R
C23 C 1.1253(2) 0.5730(2) 0.65678(13) 0.0505(9) Uani 1 1 d .
H23A H 1.1486 0.6335 0.6659 0.061 Uiso 1 1 calc R
C25 C 1.1535(3) 0.8028(3) 0.55562(14) 0.0658(11) Uani 1 1 d .
H25A H 1.2200 0.7912 0.5445 0.079 Uiso 1 1 calc R
C26 C 1.0037(3) 0.9036(2) 0.56210(13) 0.0573(9) Uani 1 1 d .
H26A H 0.9681 0.9603 0.5552 0.069 Uiso 1 1 calc R
C28 C 0.9916(3) 0.4731(2) 0.62771(12) 0.0531(9) Uani 1 1 d .
H28A H 0.9241 0.4649 0.6171 0.064 Uiso 1 1 calc R
C29 C 0.8836(3) 0.5671(3) 0.49473(13) 0.0646(11) Uani 1 1 d .
H29A H 0.9205 0.5902 0.4716 0.077 Uiso 1 1 calc R
C30 C 0.8411(3) 0.8688(3) 0.69717(14) 0.0641(11) Uani 1 1 d .
C31 C 0.4464(3) 0.6151(3) 0.61416(17) 0.0697(12) Uani 1 1 d .
H31A H 0.3928 0.5868 0.6298 0.084 Uiso 1 1 calc R
C32 C 0.8983(4) 0.5826(3) 0.73762(15) 0.0715(12) Uani 1 1 d .
H32A H 0.9098 0.5200 0.7238 0.086 Uiso 1 1 calc R
C33 C 1.1006(3) 0.8854(3) 0.54496(14) 0.0629(11) Uani 1 1 d .
H33A H 1.1302 0.9292 0.5262 0.076 Uiso 1 1 calc R
C76 C 0.8304(3) 0.4808(3) 0.49240(14) 0.0688(12) Uani 1 1 d .
H76A H 0.8324 0.4446 0.4678 0.083 Uiso 1 1 calc R
C73 C 0.5025(4) 0.6932(3) 0.55274(14) 0.0698(12) Uani 1 1 d .
H73A H 0.4874 0.7183 0.5263 0.084 Uiso 1 1 calc R
C70 C 1.0580(4) 0.3937(2) 0.63181(14) 0.0706(13) Uani 1 1 d .
H70A H 1.0345 0.3325 0.6237 0.085 Uiso 1 1 calc R
C68 C 0.8013(3) 0.6244(3) 0.74661(13) 0.0640(10) Uani 1 1 d .
H68A H 0.7327 0.5960 0.7398 0.077 Uiso 1 1 calc R
C77 C 0.7747(3) 0.4478(2) 0.52593(14) 0.0629(11) Uani 1 1 d .
H77A H 0.7380 0.3896 0.5239 0.076 Uiso 1 1 calc R
C74 C 0.4254(3) 0.6517(3) 0.57542(18) 0.0776(15) Uani 1 1 d .
H74A H 0.3576 0.6480 0.5646 0.093 Uiso 1 1 calc R
C71 C 1.1570(3) 0.4040(2) 0.64752(13) 0.0615(10) Uani 1 1 d .
H71A H 1.2015 0.3506 0.6492 0.074 Uiso 1 1 calc R
C69 C 0.9757(4) 0.6418(4) 0.75533(15) 0.0798(14) Uani 1 1 d .
H69A H 1.0510 0.6269 0.7566 0.096 Uiso 1 1 calc R
O3 O 0.8124(3) 0.9472(2) 0.69356(15) 0.1115(15) Uani 1 1 d .

loop_
_atom_site_aniso_label
_atom_site_aniso_U_11
_atom_site_aniso_U_22
_atom_site_aniso_U_33
_atom_site_aniso_U_23
_atom_site_aniso_U_13
_atom_site_aniso_U_12
Mo1 0.02717(13) 0.04603(15) 0.03399(15) -0.01018(10) 0.00186(10) -0.00499(9)
P2 0.0224(3) 0.0321(3) 0.0342(4) -0.0034(2) 0.0017(3) -0.0010(2)
C2 0.0266(12) 0.0319(11) 0.0310(15) 0.0007(10) 0.0000(10) -0.0029(9)
C3 0.059(2) 0.089(3) 0.042(2) -0.0028(18) 0.0162(18) -0.0030(19)
C4 0.074(3) 0.117(3) 0.035(2) -0.007(2) -0.013(2) -0.018(3)
C5 0.0252(12) 0.0360(11) 0.0321(15) 0.0029(10) -0.0004(11) -0.0010(9)
C6 0.0389(16) 0.0466(15) 0.058(2) 0.0030(14) 0.0124(15) 0.0021(12)
C7 0.0257(13) 0.0423(13) 0.0391(17) -0.0037(11) -0.0039(12) 0.0025(10)
C8 0.0313(13) 0.0345(12) 0.0355(16) -0.0003(10) 0.0010(12) 0.0027(10)
C9 0.0405(17) 0.0601(17) 0.0389(18) -0.0068(14) 0.0009(14) 0.0004(13)
C10 0.0312(13) 0.0304(11) 0.0373(15) -0.0040(10) 0.0039(11) -0.0044(9)
O1 0.0344(13) 0.123(2) 0.0598(18) -0.0406(17) 0.0022(12) 0.0126(13)
C13 0.0299(14) 0.0374(12) 0.0339(16) -0.0041(11) -0.0046(11) 0.0059(10)
O2 0.0603(19) 0.104(2) 0.099(3) -0.031(2) 0.0130(17) -0.0451(16)
C16 0.0429(18) 0.0627(19) 0.058(2) -0.0218(16) 0.0078(16) -0.0152(15)
C17 0.052(2) 0.0403(15) 0.051(2) -0.0048(12) -0.0101(16) -0.0027(13)
C18 0.0481(19) 0.0580(18) 0.047(2) 0.0013(15) -0.0068(15) 0.0133(14)
C19 0.0344(16) 0.0548(17) 0.059(2) -0.0030(15) 0.0016(15) -0.0061(13)
C20 0.0274(13) 0.0527(15) 0.0389(17) -0.0045(13) 0.0016(12) 0.0020(11)
C21 0.0322(17) 0.067(2) 0.086(3) 0.0160(19) -0.0062(18) 0.0078(15)
C22 0.0461(18) 0.0395(14) 0.057(2) 0.0027(13) 0.0117(16) 0.0036(12)
C23 0.0332(16) 0.0426(15) 0.076(3) 0.0011(14) -0.0119(16) 0.0010(12)
C25 0.050(2) 0.077(2) 0.070(3) 0.011(2) 0.028(2) -0.0062(18)
C26 0.063(2) 0.0403(16) 0.069(3) 0.0098(15) 0.004(2) -0.0024(14)
C28 0.053(2) 0.0413(15) 0.065(2) 0.0003(14) -0.0252(18) 0.0017(13)
C29 0.049(2) 0.106(3) 0.038(2) -0.017(2) 0.0004(16) 0.0091(19)
C30 0.058(2) 0.057(2) 0.077(3) -0.0183(18) 0.018(2) -0.0025(17)
C31 0.0298(17) 0.072(2) 0.107(4) -0.023(2) 0.007(2) -0.0104(16)
C32 0.094(4) 0.069(2) 0.051(3) 0.0138(19) 0.010(2) 0.009(2)
C33 0.067(3) 0.060(2) 0.061(3) 0.0129(17) 0.013(2) -0.0197(17)
C76 0.063(3) 0.085(3) 0.058(3) -0.040(2) -0.017(2) 0.023(2)
C73 0.065(3) 0.084(3) 0.061(3) -0.014(2) -0.029(2) 0.032(2)
C70 0.100(3) 0.0335(15) 0.079(3) -0.0046(15) -0.037(3) 0.0127(17)
C68 0.061(2) 0.079(2) 0.053(2) 0.0092(19) 0.0064(19) -0.0158(19)
C77 0.069(3) 0.0467(17) 0.073(3) -0.0247(17) -0.021(2) 0.0087(16)
C74 0.040(2) 0.090(3) 0.104(4) -0.039(3) -0.030(2) 0.0176(19)
C71 0.070(3) 0.0508(18) 0.064(3) 0.0071(16) -0.004(2) 0.0268(17)
C69 0.055(3) 0.126(4) 0.058(3) 0.025(3) -0.005(2) 0.018(3)
O3 0.119(3) 0.0469(15) 0.169(4) -0.0071(18) 0.041(3) 0.0217(17)

loop_
_atom_type_symbol
_atom_type_description
_atom_type_scat_dispersion_real
_atom_type_scat_dispersion_imag
_atom_type_scat_source
C C 0.0033 0.0016 'International Tables Vol C Tables 4.2.6.8 and 6.1.1.4'
H H 0.0000 0.0000 'International Tables Vol C Tables 4.2.6.8 and 6.1.1.4'
O O 0.0106 0.0060 'International Tables Vol C Tables 4.2.6.8 and 6.1.1.4'
P P 0.1023 0.0942 'International Tables Vol C Tables 4.2.6.8 and 6.1.1.4'
Mo Mo -1.6832 0.6857 'International Tables Vol C Tables 4.2.6.8 and 6.1.1.4'

loop_
_geom_angle_atom_site_label_1
_geom_angle_atom_site_label_2
_geom_angle_atom_site_label_3
_geom_angle
C30 Mo1 C16 77.39(16)
C30 Mo1 C20 73.95(15)
C16 Mo1 C20 131.71(15)
C30 Mo1 C4 105.43(19)
C16 Mo1 C4 94.21(17)
C20 Mo1 C4 130.44(15)
C30 Mo1 C3 96.32(16)
C16 Mo1 C3 126.32(16)
C20 Mo1 C3 95.04(14)
C4 Mo1 C3 35.43(16)
C30 Mo1 C69 139.1(2)
C16 Mo1 C69 92.27(18)
C20 Mo1 C69 134.05(16)
C4 Mo1 C69 35.15(18)
C3 Mo1 C69 58.31(17)
C30 Mo1 C68 120.27(16)
C16 Mo1 C68 148.90(17)
C20 Mo1 C68 79.35(14)
C4 Mo1 C68 57.79(16)
C3 Mo1 C68 34.50(14)
C69 Mo1 C68 57.29(17)
C30 Mo1 C32 153.32(17)
C16 Mo1 C32 121.55(17)
C20 Mo1 C32 100.26(15)
C4 Mo1 C32 58.02(18)
C3 Mo1 C32 57.74(16)
C69 Mo1 C32 34.58(17)
C68 Mo1 C32 34.21(15)
C30 Mo1 P2 109.11(13)
C16 Mo1 P2 79.43(11)
C20 Mo1 P2 74.45(8)
C4 Mo1 P2 142.40(14)
C3 Mo1 P2 147.94(11)
C69 Mo1 P2 107.56(14)
C68 Mo1 P2 113.53(11)
C32 Mo1 P2 93.75(12)
C8 P2 C10 104.58(13)
C8 P2 C2 107.65(12)
C10 P2 C2 101.96(13)
C8 P2 Mo1 114.10(10)
C10 P2 Mo1 118.03(9)
C2 P2 Mo1 109.45(9)
C5 C2 C13 124.2(2)
C5 C2 P2 112.6(2)
C13 C2 P2 123.10(19)
C68 C3 C4 107.3(4)
C68 C3 Mo1 74.2(2)
C4 C3 Mo1 71.4(2)
C68 C3 H3A 126.1
C4 C3 H3A 126.1
Mo1 C3 H3A 126.1
C69 C4 C3 107.8(4)
C69 C4 Mo1 73.4(2)
C3 C4 Mo1 73.2(2)
C69 C4 H4A 125.8
C3 C4 H4A 125.8
Mo1 C4 H4A 125.8
C2 C5 C7 124.7(3)
C2 C5 C20 119.0(2)
C7 C5 C20 116.2(2)
C10 C6 C25 120.2(3)
C10 C6 H6A 119.9
C25 C6 H6A 119.9
C18 C7 C19 118.3(3)
C18 C7 C5 121.1(3)
C19 C7 C5 120.6(3)
C28 C8 C23 118.2(3)
C28 C8 P2 123.2(2)
C23 C8 P2 118.4(2)
C13 C9 C29 120.8(3)
C13 C9 H9A 119.6
C29 C9 H9A 119.6
C6 C10 C22 118.6(3)
C6 C10 P2 125.1(2)
C22 C10 P2 116.3(2)
C9 C13 C17 118.3(3)
C9 C13 C2 122.7(3)
C17 C13 C2 119.0(3)
O2 C16 Mo1 178.0(3)
C77 C17 C13 120.4(4)
C77 C17 H17A 119.8
C13 C17 H17A 119.8
C7 C18 C73 119.8(4)
C7 C18 H18A 120.1
C73 C18 H18A 120.1
C7 C19 C31 120.6(4)
C7 C19 H19A 119.7
C31 C19 H19A 119.7
O1 C20 C5 117.2(3)
O1 C20 Mo1 119.4(2)
C5 C20 Mo1 123.29(18)
C71 C21 C23 120.0(3)
C71 C21 H21A 120.0
C23 C21 H21A 120.0
C26 C22 C10 120.7(3)
C26 C22 H22A 119.7
C10 C22 H22A 119.7
C21 C23 C8 121.0(3)
C21 C23 H23A 119.5
C8 C23 H23A 119.5
C33 C25 C6 120.5(4)
C33 C25 H25A 119.7
C6 C25 H25A 119.7
C33 C26 C22 120.3(3)
C33 C26 H26A 119.8
C22 C26 H26A 119.8
C8 C28 C70 120.1(3)
C8 C28 H28A 120.0
C70 C28 H28A 120.0
C76 C29 C9 119.5(4)
C76 C29 H29A 120.2
C9 C29 H29A 120.2
O3 C30 Mo1 178.2(5)
C74 C31 C19 120.2(4)
C74 C31 H31A 119.9
C19 C31 H31A 119.9
C68 C32 C69 107.5(4)
C68 C32 Mo1 72.6(2)
C69 C32 Mo1 71.1(2)
C68 C32 H32A 126.1
C69 C32 H32A 126.1
Mo1 C32 H32A 126.1
C25 C33 C26 119.8(3)
C25 C33 H33A 120.1
C26 C33 H33A 120.1
C77 C76 C29 120.3(4)
C77 C76 H76A 119.8
C29 C76 H76A 119.8
C74 C73 C18 121.0(4)
C74 C73 H73A 119.5
C18 C73 H73A 119.5
C71 C70 C28 120.9(3)
C71 C70 H70A 119.5
C28 C70 H70A 119.5
C3 C68 C32 109.2(4)
C3 C68 Mo1 71.3(2)
C32 C68 Mo1 73.2(2)
C3 C68 H68A 125.3
C32 C68 H68A 125.3
Mo1 C68 H68A 125.3
C76 C77 C17 120.7(4)
C76 C77 H77A 119.7
C17 C77 H77A 119.7
C73 C74 C31 120.1(4)
C73 C74 H74A 119.9
C31 C74 H74A 119.9
C70 C71 C21 119.6(3)
C70 C71 H71A 120.2
C21 C71 H71A 120.2
C32 C69 C4 108.3(4)
C32 C69 Mo1 74.3(3)
C4 C69 Mo1 71.4(2)
C32 C69 H69A 125.7
C4 C69 H69A 125.7
Mo1 C69 H69A 125.7

loop_
_geom_bond_atom_site_label_1
_geom_bond_atom_site_label_2
_geom_bond_distance
Mo1 C30 1.958(4)
Mo1 C16 1.970(3)
Mo1 C20 2.237(3)
Mo1 C4 2.302(4)
Mo1 C3 2.326(4)
Mo1 C69 2.328(4)
Mo1 C68 2.362(4)
Mo1 C32 2.369(4)
Mo1 P2 2.4091(8)
P2 C8 1.821(3)
P2 C10 1.831(3)
P2 C2 1.838(3)
C2 C5 1.342(4)
C2 C13 1.489(4)
C3 C68 1.391(6)
C3 C4 1.408(6)
C3 H3A 0.9800
C4 C69 1.398(7)
C4 H4A 0.9800
C5 C7 1.491(4)
C5 C20 1.530(4)
C6 C10 1.375(4)
C6 C25 1.394(5)
C6 H6A 0.9300
C7 C18 1.383(5)
C7 C19 1.384(4)
C8 C28 1.381(4)
C8 C23 1.387(4)
C9 C13 1.382(5)
C9 C29 1.394(5)
C9 H9A 0.9300
C10 C22 1.395(4)
O1 C20 1.206(4)
C13 C17 1.390(4)
O2 C16 1.144(4)
C17 C77 1.380(5)
C17 H17A 0.9300
C18 C73 1.397(5)
C18 H18A 0.9300
C19 C31 1.391(5)
C19 H19A 0.9300
C21 C71 1.369(5)
C21 C23 1.382(4)
C21 H21A 0.9300
C22 C26 1.375(5)
C22 H22A 0.9300
C23 H23A 0.9300
C25 C33 1.365(6)
C25 H25A 0.9300
C26 C33 1.371(6)
C26 H26A 0.9300
C28 C70 1.389(5)
C28 H28A 0.9300
C29 C76 1.371(6)
C29 H29A 0.9300
C30 O3 1.146(5)
C31 C74 1.360(7)
C31 H31A 0.9300
C32 C68 1.392(6)
C32 C69 1.397(7)
C32 H32A 0.9800
C33 H33A 0.9300
C76 C77 1.360(6)
C76 H76A 0.9300
C73 C74 1.346(7)
C73 H73A 0.9300
C70 C71 1.362(6)
C70 H70A 0.9300
C68 H68A 0.9800
C77 H77A 0.9300
C74 H74A 0.9300
C71 H71A 0.9300
C69 H69A 0.9800

loop_
_geom_torsion_atom_site_label_1
_geom_torsion_atom_site_label_2
_geom_torsion_atom_site_label_3
_geom_torsion_atom_site_label_4
_geom_torsion
C30 Mo1 P2 C8 164.10(16)
C16 Mo1 P2 C8 91.54(16)
C20 Mo1 P2 C8 -129.48(13)
C4 Mo1 P2 C8 8.4(2)
C3 Mo1 P2 C8 -55.3(2)
C69 Mo1 P2 C8 2.50(17)
C68 Mo1 P2 C8 -58.78(16)
C32 Mo1 P2 C8 -29.87(16)
C30 Mo1 P2 C10 40.70(17)
C16 Mo1 P2 C10 -31.86(16)
C20 Mo1 P2 C10 107.11(13)
C4 Mo1 P2 C10 -115.0(2)
C3 Mo1 P2 C10 -178.7(2)
C69 Mo1 P2 C10 -120.90(17)
C68 Mo1 P2 C10 177.81(16)
C32 Mo1 P2 C10 -153.27(16)
C30 Mo1 P2 C2 -75.21(15)
C16 Mo1 P2 C2 -147.78(15)
C20 Mo1 P2 C2 -8.80(11)
C4 Mo1 P2 C2 129.1(2)
C3 Mo1 P2 C2 65.4(2)
C69 Mo1 P2 C2 123.18(16)
C68 Mo1 P2 C2 61.90(15)
C32 Mo1 P2 C2 90.81(15)
C8 P2 C2 C5 133.6(2)
C10 P2 C2 C5 -116.7(2)
Mo1 P2 C2 C5 9.1(2)
C8 P2 C2 C13 -47.3(3)
C10 P2 C2 C13 62.4(2)
Mo1 P2 C2 C13 -171.85(19)
C30 Mo1 C3 C68 137.2(3)
C16 Mo1 C3 C68 -143.8(3)
C20 Mo1 C3 C68 62.9(3)
C4 Mo1 C3 C68 -114.9(4)
C69 Mo1 C3 C68 -77.1(3)
C32 Mo1 C3 C68 -36.1(3)
P2 Mo1 C3 C68 -5.6(4)
C30 Mo1 C3 C4 -107.8(3)
C16 Mo1 C3 C4 -28.8(3)
C20 Mo1 C3 C4 177.8(3)
C69 Mo1 C3 C4 37.8(3)
C68 Mo1 C3 C4 114.9(4)
C32 Mo1 C3 C4 78.9(3)
P2 Mo1 C3 C4 109.3(3)
C68 C3 C4 C69 0.2(5)
Mo1 C3 C4 C69 -65.8(3)
C68 C3 C4 Mo1 66.0(3)
C30 Mo1 C4 C69 -166.0(3)
C16 Mo1 C4 C69 -88.0(3)
C20 Mo1 C4 C69 112.1(3)
C3 Mo1 C4 C69 115.0(4)
C68 Mo1 C4 C69 77.6(3)
C32 Mo1 C4 C69 37.0(3)
P2 Mo1 C4 C69 -9.9(4)
C30 Mo1 C4 C3 79.0(3)
C16 Mo1 C4 C3 157.1(3)
C20 Mo1 C4 C3 -2.9(4)
C69 Mo1 C4 C3 -115.0(4)
C68 Mo1 C4 C3 -37.4(2)
C32 Mo1 C4 C3 -78.0(3)
P2 Mo1 C4 C3 -124.8(3)
C13 C2 C5 C7 -3.7(4)
P2 C2 C5 C7 175.3(2)
C13 C2 C5 C20 178.6(2)
P2 C2 C5 C20 -2.4(3)
C2 C5 C7 C18 -55.3(4)
C20 C5 C7 C18 122.5(3)
C2 C5 C7 C19 127.1(3)
C20 C5 C7 C19 -55.2(3)
C10 P2 C8 C28 -118.9(3)
C2 P2 C8 C28 -11.0(3)
Mo1 P2 C8 C28 110.7(3)
C10 P2 C8 C23 65.8(3)
C2 P2 C8 C23 173.7(3)
Mo1 P2 C8 C23 -64.6(3)
C25 C6 C10 C22 -0.1(5)
C25 C6 C10 P2 -179.4(3)
C8 P2 C10 C6 -6.2(3)
C2 P2 C10 C6 -118.2(3)
Mo1 P2 C10 C6 121.9(3)
C8 P2 C10 C22 174.5(2)
C2 P2 C10 C22 62.5(3)
Mo1 P2 C10 C22 -57.4(3)
C29 C9 C13 C17 -0.4(5)
C29 C9 C13 C2 179.1(3)
C5 C2 C13 C9 122.0(3)
P2 C2 C13 C9 -56.9(4)
C5 C2 C13 C17 -58.4(4)
P2 C2 C13 C17 122.6(3)
C30 Mo1 C16 O2 43(13)
C20 Mo1 C16 O2 98(13)
C4 Mo1 C16 O2 -62(13)
C3 Mo1 C16 O2 -45(14)
C69 Mo1 C16 O2 -97(13)
C68 Mo1 C16 O2 -86(13)
C32 Mo1 C16 O2 -116(13)
P2 Mo1 C16 O2 156(13)
C9 C13 C17 C77 0.7(5)
C2 C13 C17 C77 -178.9(3)
C19 C7 C18 C73 0.2(5)
C5 C7 C18 C73 -177.5(3)
C18 C7 C19 C31 -0.4(5)
C5 C7 C19 C31 177.3(3)
C2 C5 C20 O1 178.1(3)
C7 C5 C20 O1 0.2(4)
C2 C5 C20 Mo1 -6.8(4)
C7 C5 C20 Mo1 175.33(19)
C30 Mo1 C20 O1 -59.8(3)
C16 Mo1 C20 O1 -115.8(3)
C4 Mo1 C20 O1 37.0(4)
C3 Mo1 C20 O1 35.3(3)
C69 Mo1 C20 O1 84.9(3)
C68 Mo1 C20 O1 66.1(3)
C32 Mo1 C20 O1 93.4(3)
P2 Mo1 C20 O1 -175.6(3)
C30 Mo1 C20 C5 125.1(3)
C16 Mo1 C20 C5 69.2(3)
C4 Mo1 C20 C5 -138.1(3)
C3 Mo1 C20 C5 -139.8(2)
C69 Mo1 C20 C5 -90.2(3)
C68 Mo1 C20 C5 -108.9(2)
C32 Mo1 C20 C5 -81.7(3)
P2 Mo1 C20 C5 9.4(2)
C6 C10 C22 C26 0.8(5)
P2 C10 C22 C26 -179.9(3)
C71 C21 C23 C8 -0.1(7)
C28 C8 C23 C21 2.6(6)
P2 C8 C23 C21 178.1(3)
C10 C6 C25 C33 -1.1(6)
C10 C22 C26 C33 -0.3(6)
C23 C8 C28 C70 -2.6(6)
P2 C8 C28 C70 -178.0(3)
C13 C9 C29 C76 -0.6(6)
C16 Mo1 C30 O3 -40(15)
C20 Mo1 C30 O3 179(100)
C4 Mo1 C30 O3 51(15)
C3 Mo1 C30 O3 86(15)
C69 Mo1 C30 O3 38(15)
C68 Mo1 C30 O3 112(15)
C32 Mo1 C30 O3 98(15)
P2 Mo1 C30 O3 -114(15)
C7 C19 C31 C74 0.5(6)
C30 Mo1 C32 C68 21.5(5)
C16 Mo1 C32 C68 152.1(3)
C20 Mo1 C32 C68 -53.1(3)
C4 Mo1 C32 C68 78.5(3)
C3 Mo1 C32 C68 36.4(3)
C69 Mo1 C32 C68 116.1(4)
P2 Mo1 C32 C68 -128.0(3)
C30 Mo1 C32 C69 -94.6(5)
C16 Mo1 C32 C69 36.0(3)
C20 Mo1 C32 C69 -169.2(3)
C4 Mo1 C32 C69 -37.6(3)
C3 Mo1 C32 C69 -79.7(3)
C68 Mo1 C32 C69 -116.1(4)
P2 Mo1 C32 C69 115.9(3)
C6 C25 C33 C26 1.6(7)
C22 C26 C33 C25 -0.9(7)
C9 C29 C76 C77 1.3(6)
C7 C18 C73 C74 -0.2(6)
C8 C28 C70 C71 0.3(7)
C4 C3 C68 C32 -0.3(5)
Mo1 C3 C68 C32 63.9(3)
C4 C3 C68 Mo1 -64.1(3)
C69 C32 C68 C3 0.3(5)
Mo1 C32 C68 C3 -62.7(3)
C69 C32 C68 Mo1 63.0(3)
C30 Mo1 C68 C3 -51.4(3)
C16 Mo1 C68 C3 67.2(4)
C20 Mo1 C68 C3 -115.6(3)
C4 Mo1 C68 C3 38.4(3)
C69 Mo1 C68 C3 80.3(3)
C32 Mo1 C68 C3 117.6(4)
P2 Mo1 C68 C3 176.7(2)
C30 Mo1 C68 C32 -169.0(3)
C16 Mo1 C68 C32 -50.4(4)
C20 Mo1 C68 C32 126.8(3)
C4 Mo1 C68 C32 -79.2(3)
C3 Mo1 C68 C32 -117.6(4)
C69 Mo1 C68 C32 -37.3(3)
P2 Mo1 C68 C32 59.1(3)
C29 C76 C77 C17 -1.0(6)
C13 C17 C77 C76 0.0(5)
C18 C73 C74 C31 0.3(6)
C19 C31 C74 C73 -0.4(6)
C28 C70 C71 C21 2.2(7)
C23 C21 C71 C70 -2.3(7)
C68 C32 C69 C4 -0.2(5)
Mo1 C32 C69 C4 63.8(3)
C68 C32 C69 Mo1 -64.0(3)
C3 C4 C69 C32 0.0(5)
Mo1 C4 C69 C32 -65.7(3)
C3 C4 C69 Mo1 65.7(3)
C30 Mo1 C69 C32 136.9(3)
C16 Mo1 C69 C32 -149.9(3)
C20 Mo1 C69 C32 14.9(4)
C4 Mo1 C69 C32 116.0(4)
C3 Mo1 C69 C32 77.9(3)
C68 Mo1 C69 C32 36.9(3)
P2 Mo1 C69 C32 -70.2(3)
C30 Mo1 C69 C4 20.8(4)
C16 Mo1 C69 C4 94.1(3)
C20 Mo1 C69 C4 -101.2(3)
C3 Mo1 C69 C4 -38.1(3)
C68 Mo1 C69 C4 -79.2(3)
C32 Mo1 C69 C4 -116.0(4)
P2 Mo1 C69 C4 173.7(3)
